data_1511942
loop_
_publ_author_name
'Danjo, Hiroshi'
'Iwaso, Kazuhisa'
'Kawahata, Masatoshi'
'Ohara, Kazuaki'
'Miyazawa, Toshifumi'
'Yamaguchi, Kentaro'

_publ_section_title
;
 Preparation of Tris(spiroorthocarbonate) Cyclophanes as Back to Back
 Ditopic Hosts
;
_journal_issue 9
_journal_name_full 'Organic Letters'
_journal_page_first 2164
_journal_paper_doi 10.1021/ol4006882
_journal_volume 15
_journal_year 2013
_chemical_formula_sum 'C45 H27 O8'
_chemical_formula_weight 695.67
_chemical_name_systematic
;
 ?
;
_space_group_IT_number 18
_symmetry_cell_setting orthorhombic
_symmetry_space_group_name_Hall 'P 2 2ab'
_symmetry_space_group_name_H-M 'P 21 21 2'
_atom_sites_solution_hydrogens geom
_atom_sites_solution_primary direct
_atom_sites_solution_secondary difmap
_audit_creation_method SHELXL-97
_cell_angle_alpha 90.00
_cell_angle_beta 90.00
_cell_angle_gamma 90.00
_cell_formula_units_Z 4
_cell_length_a 14.714(3)
_cell_length_b 22.636(4)
_cell_length_c 9.8621(18)
_cell_measurement_reflns_used 8993
_cell_measurement_temperature 100
_cell_measurement_theta_max 26.81
_cell_measurement_theta_min 2.25
_cell_volume 3284.7(11)
_computing_cell_refinement 'Bruker APEX2'
_computing_data_collection 'Bruker APEX2'
_computing_data_reduction 'Bruker APEX2'
_computing_molecular_graphics 'ORTEP-3 for Windows'
_computing_publication_material SHELXL-97
_computing_structure_refinement SHELXL-97
_computing_structure_solution SHELXS-97
_diffrn_ambient_temperature 100
_diffrn_detector_area_resol_mean 8.333
_diffrn_measured_fraction_theta_full 0.999
_diffrn_measured_fraction_theta_max 0.944
_diffrn_measurement_device_type 'Bruker APEX II CCD area detector'
_diffrn_measurement_method '\f and \w scans'
_diffrn_radiation_monochromator graphite
_diffrn_radiation_source 'fine-focus sealed tube'
_diffrn_radiation_type MoK\a
_diffrn_radiation_wavelength 0.71073
_diffrn_reflns_av_R_equivalents 0.0203
_diffrn_reflns_av_sigmaI/netI 0.0185
_diffrn_reflns_limit_h_max 18
_diffrn_reflns_limit_h_min -18
_diffrn_reflns_limit_k_max 25
_diffrn_reflns_limit_k_min -27
_diffrn_reflns_limit_l_max 9
_diffrn_reflns_limit_l_min -12
_diffrn_reflns_number 15786
_diffrn_reflns_theta_full 25.00
_diffrn_reflns_theta_max 27.11
_diffrn_reflns_theta_min 1.65
_diffrn_standards_decay_% 0
_diffrn_standards_number 0
_exptl_absorpt_coefficient_mu 0.097
_exptl_absorpt_correction_type none
_exptl_crystal_colour colourless
_exptl_crystal_density_diffrn 1.407
_exptl_crystal_density_method 'not measured'
_exptl_crystal_description plate
_exptl_crystal_F_000 1444
_exptl_crystal_size_max 0.70
_exptl_crystal_size_mid 0.25
_exptl_crystal_size_min 0.05
_refine_diff_density_max 0.278
_refine_diff_density_min -0.267
_refine_diff_density_rms 0.043
_refine_ls_extinction_method none
_refine_ls_goodness_of_fit_ref 1.045
_refine_ls_hydrogen_treatment constr
_refine_ls_matrix_type full
_refine_ls_number_parameters 479
_refine_ls_number_reflns 3842
_refine_ls_number_restraints 0
_refine_ls_restrained_S_all 1.045
_refine_ls_R_factor_all 0.0371
_refine_ls_R_factor_gt 0.0331
_refine_ls_shift/su_max 0.000
_refine_ls_shift/su_mean 0.000
_refine_ls_structure_factor_coef Fsqd
_refine_ls_weighting_details 'calc w=1/[\s^2^(Fo^2^)+(0.0497P)^2^+1.0573P] where P=(Fo^2^+2Fc^2^)/3'
_refine_ls_weighting_scheme calc
_refine_ls_wR_factor_gt 0.0843
_refine_ls_wR_factor_ref 0.0873
_reflns_number_gt 3555
_reflns_number_total 3842
_reflns_threshold_expression >2\s(I)
_cod_data_source_file ol4006882_si_003.cif
_cod_data_source_block HD-A
_cod_original_cell_volume 3284.8(10)
_cod_original_sg_symbol_H-M P21212
_cod_database_code 1511942

loop_
_symmetry_equiv_pos_as_xyz
'x, y, z'
'-x, -y, z'
'-x+1/2, y+1/2, -z'
'x+1/2, -y+1/2, -z'

loop_
_atom_site_label
_atom_site_type_symbol
_atom_site_fract_x
_atom_site_fract_y
_atom_site_fract_z
_atom_site_U_iso_or_equiv
_atom_site_adp_type
_atom_site_occupancy
_atom_site_symmetry_multiplicity
_atom_site_calc_flag
_atom_site_refinement_flags
C1 C 0.89401(15) -0.09416(9) 0.0418(2) 0.0181(4) Uani 1 1 d .
C2 C 0.83692(15) -0.05456(9) -0.0177(2) 0.0182(4) Uani 1 1 d .
C3 C 0.85018(15) -0.03084(9) -0.1469(2) 0.0185(4) Uani 1 1 d .
C4 C 0.91775(15) -0.04900(9) -0.2296(2) 0.0205(4) Uani 1 1 d .
H4 H 0.9250 -0.0333 -0.3182 0.025 Uiso 1 1 calc R
C5 C 0.97763(14) -0.09293(9) -0.1771(2) 0.0198(4) Uani 1 1 d .
C6 C 1.05002(16) -0.11451(10) -0.2575(2) 0.0252(5) Uani 1 1 d .
H6 H 1.0568 -0.1006 -0.3478 0.030 Uiso 1 1 calc R
C7 C 1.11045(17) -0.15500(10) -0.2080(2) 0.0264(5) Uani 1 1 d .
H7 H 1.1578 -0.1694 -0.2644 0.032 Uiso 1 1 calc R
C8 C 1.10260(17) -0.17542(10) -0.0732(2) 0.0264(5) Uani 1 1 d .
H8 H 1.1452 -0.2031 -0.0385 0.032 Uiso 1 1 calc R
C9 C 1.03359(16) -0.15520(9) 0.0075(2) 0.0218(5) Uani 1 1 d .
H9 H 1.0295 -0.1688 0.0985 0.026 Uiso 1 1 calc R
C10 C 0.96820(15) -0.11459(9) -0.0410(2) 0.0192(4) Uani 1 1 d .
C11 C 0.87872(14) -0.10830(9) 0.1878(2) 0.0189(4) Uani 1 1 d .
C12 C 0.87507(15) -0.06256(9) 0.2771(2) 0.0192(4) Uani 1 1 d .
C13 C 0.84654(15) -0.06747(10) 0.4122(2) 0.0212(5) Uani 1 1 d .
C14 C 0.82495(15) -0.11983(10) 0.4692(2) 0.0225(5) Uani 1 1 d .
H14 H 0.8056 -0.1227 0.5609 0.027 Uiso 1 1 calc R
C15 C 0.83277(15) -0.17067(10) 0.3844(2) 0.0208(4) Uani 1 1 d .
C16 C 0.81345(15) -0.22723(10) 0.4372(2) 0.0248(5) Uani 1 1 d .
H16 H 0.7960 -0.2310 0.5295 0.030 Uiso 1 1 calc R
C17 C 0.81942(16) -0.27687(10) 0.3580(3) 0.0274(5) Uani 1 1 d .
H17 H 0.8080 -0.3147 0.3961 0.033 Uiso 1 1 calc R
C18 C 0.84244(16) -0.27168(10) 0.2201(3) 0.0268(5) Uani 1 1 d .
H18 H 0.8456 -0.3061 0.1651 0.032 Uiso 1 1 calc R
C19 C 0.86038(15) -0.21759(9) 0.1647(2) 0.0231(5) Uani 1 1 d .
H19 H 0.8749 -0.2149 0.0710 0.028 Uiso 1 1 calc R
C20 C 0.85788(14) -0.16541(9) 0.2437(2) 0.0192(4) Uani 1 1 d .
C21 C 0.74810(15) 0.15594(9) 0.2406(2) 0.0192(4) Uani 1 1 d .
C22 C 0.79918(15) 0.11470(9) 0.3048(2) 0.0187(4) Uani 1 1 d .
C23 C 0.88404(15) 0.12553(9) 0.3625(2) 0.0197(4) Uani 1 1 d .
C24 C 0.92089(15) 0.18013(10) 0.3703(2) 0.0201(4) Uani 1 1 d .
H24 H 0.9777 0.1871 0.4130 0.024 Uiso 1 1 calc R
C25 C 0.86901(15) 0.22689(9) 0.3101(2) 0.0205(4) Uani 1 1 d .
C26 C 0.90261(16) 0.28556(10) 0.3113(2) 0.0254(5) Uani 1 1 d .
H26 H 0.9584 0.2939 0.3559 0.030 Uiso 1 1 calc R
C27 C 0.85613(18) 0.33038(10) 0.2492(3) 0.0298(5) Uani 1 1 d .
H27 H 0.8797 0.3694 0.2508 0.036 Uiso 1 1 calc R
C28 C 0.77370(17) 0.31868(10) 0.1832(2) 0.0283(5) Uani 1 1 d .
H28 H 0.7419 0.3500 0.1400 0.034 Uiso 1 1 calc R
C29 C 0.73846(16) 0.26258(10) 0.1801(2) 0.0237(5) Uani 1 1 d .
H29 H 0.6827 0.2555 0.1345 0.028 Uiso 1 1 calc R
C30 C 0.78432(15) 0.21513(9) 0.2442(2) 0.0194(4) Uani 1 1 d .
C31 C 0.66659(14) 0.13579(9) 0.1634(2) 0.0197(4) Uani 1 1 d .
C32 C 0.67823(14) 0.09356(9) 0.0668(2) 0.0191(4) Uani 1 1 d .
C33 C 0.60665(16) 0.06428(10) 0.0019(2) 0.0210(4) Uani 1 1 d .
C34 C 0.51874(15) 0.07926(10) 0.0210(2) 0.0234(5) Uani 1 1 d .
H34 H 0.4710 0.0602 -0.0270 0.028 Uiso 1 1 calc R
C35 C 0.50107(16) 0.12512(10) 0.1169(2) 0.0225(5) Uani 1 1 d .
C36 C 0.41063(16) 0.14289(10) 0.1449(3) 0.0275(5) Uani 1 1 d .
H36 H 0.3619 0.1256 0.0956 0.033 Uiso 1 1 calc R
C37 C 0.39230(17) 0.18432(10) 0.2412(3) 0.0291(5) Uani 1 1 d .
H37 H 0.3313 0.1961 0.2575 0.035 Uiso 1 1 calc R
C38 C 0.46321(16) 0.20967(11) 0.3167(3) 0.0276(5) Uani 1 1 d .
H38 H 0.4498 0.2381 0.3846 0.033 Uiso 1 1 calc R
C39 C 0.55198(16) 0.19365(10) 0.2930(2) 0.0239(5) Uani 1 1 d .
H39 H 0.5991 0.2106 0.3460 0.029 Uiso 1 1 calc R
C40 C 0.57400(15) 0.15223(9) 0.1905(2) 0.0204(4) Uani 1 1 d .
C41 C 0.73629(15) 0.01796(9) -0.0491(2) 0.0200(4) Uani 1 1 d .
C42 C 0.86024(15) 0.02795(9) 0.3613(2) 0.0211(4) Uani 1 1 d .
C43 C 0.6151(3) 0.06692(16) 0.5744(5) 0.0732(11) Uani 1 1 d .
H43A H 0.6354 0.0852 0.4896 0.110 Uiso 1 1 calc R
H43B H 0.6613 0.0729 0.6447 0.110 Uiso 1 1 calc R
H43C H 0.5578 0.0850 0.6033 0.110 Uiso 1 1 calc R
C44 C 0.6010(3) 0.0014(2) 0.5523(6) 0.0960(15) Uani 1 1 d .
H44A H 0.6613 -0.0179 0.5469 0.115 Uiso 1 1 calc R
H44B H 0.5693 -0.0150 0.6324 0.115 Uiso 1 1 calc R
C45 C 0.5493(4) -0.0142(3) 0.4309(6) 0.133(3) Uani 1 1 d .
H45A H 0.5437 -0.0577 0.4253 0.160 Uiso 1 1 calc R
H45B H 0.5827 -0.0005 0.3496 0.160 Uiso 1 1 calc R
O1 O 0.75772(10) -0.03067(6) 0.03539(15) 0.0205(3) Uani 1 1 d .
O2 O 0.78423(10) 0.01198(6) -0.16968(14) 0.0205(3) Uani 1 1 d .
O3 O 0.64300(10) 0.01950(6) -0.07741(15) 0.0217(3) Uani 1 1 d .
O4 O 0.75919(10) 0.07008(7) 0.01963(15) 0.0200(3) Uani 1 1 d .
O5 O 0.89562(11) -0.00411(6) 0.25159(14) 0.0206(3) Uani 1 1 d .
O6 O 0.84365(11) -0.01143(7) 0.46749(15) 0.0233(3) Uani 1 1 d .
O7 O 0.92097(11) 0.07169(7) 0.40431(15) 0.0219(3) Uani 1 1 d .
O8 O 0.77907(10) 0.05552(6) 0.32003(15) 0.0210(3) Uani 1 1 d .

loop_
_atom_site_aniso_label
_atom_site_aniso_U_11
_atom_site_aniso_U_22
_atom_site_aniso_U_33
_atom_site_aniso_U_23
_atom_site_aniso_U_13
_atom_site_aniso_U_12
C1 0.0208(10) 0.0186(9) 0.0149(10) 0.0000(8) -0.0019(8) -0.0028(8)
C2 0.0189(10) 0.0204(10) 0.0154(10) -0.0023(8) 0.0011(8) -0.0016(8)
C3 0.0229(11) 0.0174(9) 0.0153(9) 0.0011(8) -0.0054(9) -0.0014(8)
C4 0.0275(11) 0.0224(10) 0.0117(9) 0.0000(8) -0.0012(9) -0.0026(9)
C5 0.0226(11) 0.0204(10) 0.0165(10) -0.0025(8) -0.0016(9) -0.0019(8)
C6 0.0301(12) 0.0291(11) 0.0163(10) -0.0004(9) 0.0022(9) 0.0001(9)
C7 0.0267(12) 0.0312(12) 0.0214(11) -0.0041(9) 0.0052(10) 0.0049(10)
C8 0.0274(12) 0.0283(11) 0.0234(11) -0.0020(10) -0.0028(10) 0.0045(10)
C9 0.0259(11) 0.0231(10) 0.0163(10) -0.0003(9) -0.0020(9) 0.0008(9)
C10 0.0214(11) 0.0210(10) 0.0154(10) -0.0040(8) -0.0019(8) -0.0024(8)
C11 0.0165(10) 0.0238(10) 0.0164(10) 0.0015(9) -0.0017(8) 0.0005(8)
C12 0.0195(11) 0.0221(10) 0.0161(10) 0.0040(8) -0.0033(8) -0.0006(8)
C13 0.0217(11) 0.0267(11) 0.0151(10) -0.0016(9) -0.0037(8) 0.0040(9)
C14 0.0207(11) 0.0317(11) 0.0150(10) 0.0057(9) -0.0005(8) 0.0011(9)
C15 0.0163(10) 0.0271(11) 0.0189(10) 0.0062(9) -0.0019(9) -0.0010(9)
C16 0.0193(11) 0.0330(12) 0.0221(11) 0.0087(10) -0.0019(9) -0.0007(9)
C17 0.0253(12) 0.0268(11) 0.0300(12) 0.0099(10) -0.0060(10) -0.0045(10)
C18 0.0274(12) 0.0246(11) 0.0286(12) 0.0000(10) -0.0064(10) -0.0027(10)
C19 0.0233(11) 0.0265(11) 0.0194(10) 0.0012(9) -0.0044(9) -0.0006(9)
C20 0.0153(10) 0.0238(10) 0.0184(10) 0.0048(9) -0.0030(9) -0.0008(8)
C21 0.0193(10) 0.0248(10) 0.0136(9) -0.0016(9) -0.0004(8) 0.0011(8)
C22 0.0205(10) 0.0217(10) 0.0140(9) -0.0028(8) 0.0000(8) -0.0013(8)
C23 0.0209(10) 0.0250(10) 0.0133(9) -0.0012(8) -0.0003(8) 0.0040(9)
C24 0.0174(10) 0.0276(11) 0.0154(10) -0.0044(9) -0.0006(8) 0.0012(9)
C25 0.0220(11) 0.0248(10) 0.0145(10) -0.0038(8) 0.0024(9) 0.0006(9)
C26 0.0240(12) 0.0304(11) 0.0217(11) -0.0031(9) 0.0019(10) -0.0019(9)
C27 0.0360(13) 0.0243(11) 0.0290(12) -0.0009(10) 0.0024(11) -0.0047(10)
C28 0.0354(13) 0.0263(11) 0.0233(11) 0.0020(10) 0.0000(11) 0.0036(10)
C29 0.0239(11) 0.0287(11) 0.0183(10) -0.0018(9) 0.0005(9) 0.0030(9)
C30 0.0205(10) 0.0237(10) 0.0139(9) -0.0028(8) 0.0026(9) 0.0012(8)
C31 0.0203(11) 0.0220(10) 0.0168(10) 0.0023(9) -0.0031(9) -0.0005(8)
C32 0.0170(10) 0.0230(10) 0.0174(10) 0.0039(9) -0.0017(8) 0.0017(8)
C33 0.0264(11) 0.0211(10) 0.0154(9) -0.0006(8) -0.0034(9) -0.0005(9)
C34 0.0228(12) 0.0242(11) 0.0231(11) 0.0000(9) -0.0072(9) -0.0026(9)
C35 0.0206(11) 0.0249(11) 0.0221(10) 0.0011(9) -0.0025(9) -0.0011(9)
C36 0.0208(11) 0.0308(12) 0.0310(12) -0.0012(11) -0.0047(10) -0.0007(9)
C37 0.0195(11) 0.0354(12) 0.0323(13) -0.0010(11) 0.0039(10) 0.0028(10)
C38 0.0264(12) 0.0330(12) 0.0234(11) -0.0023(10) 0.0006(10) 0.0040(10)
C39 0.0231(11) 0.0289(11) 0.0198(11) -0.0010(9) -0.0011(9) -0.0005(9)
C40 0.0201(10) 0.0226(10) 0.0185(10) 0.0009(9) -0.0033(9) 0.0024(8)
C41 0.0220(11) 0.0225(10) 0.0155(9) 0.0004(8) -0.0033(8) 0.0011(9)
C42 0.0241(11) 0.0247(10) 0.0147(9) -0.0009(9) -0.0037(9) 0.0003(9)
C43 0.092(3) 0.060(2) 0.067(2) 0.008(2) 0.001(2) -0.009(2)
C44 0.073(3) 0.082(3) 0.133(4) -0.009(4) 0.014(3) -0.005(3)
C45 0.128(5) 0.163(6) 0.110(4) -0.076(4) 0.059(4) -0.080(5)
O1 0.0204(7) 0.0241(7) 0.0171(7) 0.0017(6) -0.0001(6) 0.0028(6)
O2 0.0243(8) 0.0232(7) 0.0139(7) 0.0016(6) -0.0012(6) 0.0034(6)
O3 0.0213(7) 0.0238(8) 0.0200(7) -0.0034(6) -0.0040(6) 0.0011(6)
O4 0.0184(7) 0.0233(7) 0.0183(7) -0.0028(6) -0.0016(6) 0.0017(6)
O5 0.0274(8) 0.0198(7) 0.0145(6) 0.0003(6) -0.0008(6) 0.0004(6)
O6 0.0310(9) 0.0257(8) 0.0133(7) 0.0005(6) 0.0000(6) 0.0040(7)
O7 0.0247(8) 0.0233(7) 0.0179(7) -0.0022(6) -0.0065(6) 0.0026(6)
O8 0.0217(8) 0.0217(7) 0.0197(7) 0.0009(6) -0.0042(6) 0.0003(6)

loop_
_atom_type_symbol
_atom_type_description
_atom_type_scat_dispersion_real
_atom_type_scat_dispersion_imag
_atom_type_scat_source
C C 0.0033 0.0000 'International Tables Vol C Tables 4.2.6.8 and 6.1.1.4'
H H 0.0000 0.0000 'International Tables Vol C Tables 4.2.6.8 and 6.1.1.4'
O O 0.0106 0.0000 'International Tables Vol C Tables 4.2.6.8 and 6.1.1.4'

loop_
_geom_angle_atom_site_label_1
_geom_angle_atom_site_label_2
_geom_angle_atom_site_label_3
_geom_angle
_geom_angle_site_symmetry_1
_geom_angle_site_symmetry_3
C2 C1 C10 115.79(19) . .
C2 C1 C11 117.7(2) . .
C10 C1 C11 126.35(19) . .
C1 C2 O1 127.74(19) . .
C1 C2 C3 124.1(2) . .
O1 C2 C3 108.19(18) . .
C4 C3 O2 128.96(19) . .
C4 C3 C2 122.5(2) . .
O2 C3 C2 108.56(19) . .
C3 C4 C5 116.63(19) . .
C3 C4 H4 121.7 . .
C5 C4 H4 121.7 . .
C6 C5 C4 120.18(19) . .
C6 C5 C10 118.6(2) . .
C4 C5 C10 121.2(2) . .
C7 C6 C5 121.4(2) . .
C7 C6 H6 119.3 . .
C5 C6 H6 119.3 . .
C6 C7 C8 120.2(2) . .
C6 C7 H7 119.9 . .
C8 C7 H7 119.9 . .
C9 C8 C7 119.9(2) . .
C9 C8 H8 120.0 . .
C7 C8 H8 120.0 . .
C8 C9 C10 121.7(2) . .
C8 C9 H9 119.2 . .
C10 C9 H9 119.2 . .
C9 C10 C5 118.2(2) . .
C9 C10 C1 122.21(19) . .
C5 C10 C1 119.59(19) . .
C12 C11 C20 115.32(19) . .
C12 C11 C1 117.86(18) . .
C20 C11 C1 126.49(19) . .
C11 C12 O5 127.11(19) . .
C11 C12 C13 124.5(2) . .
O5 C12 C13 108.35(18) . .
C14 C13 O6 129.37(19) . .
C14 C13 C12 122.5(2) . .
O6 C13 C12 108.16(19) . .
C13 C14 C15 116.40(19) . .
C13 C14 H14 121.8 . .
C15 C14 H14 121.8 . .
C16 C15 C14 120.0(2) . .
C16 C15 C20 118.8(2) . .
C14 C15 C20 121.2(2) . .
C17 C16 C15 121.4(2) . .
C17 C16 H16 119.3 . .
C15 C16 H16 119.3 . .
C16 C17 C18 119.9(2) . .
C16 C17 H17 120.1 . .
C18 C17 H17 120.1 . .
C19 C18 C17 120.5(2) . .
C19 C18 H18 119.7 . .
C17 C18 H18 119.7 . .
C18 C19 C20 121.5(2) . .
C18 C19 H19 119.3 . .
C20 C19 H19 119.3 . .
C19 C20 C11 122.22(19) . .
C19 C20 C15 117.91(19) . .
C11 C20 C15 119.9(2) . .
C22 C21 C30 115.04(19) . .
C22 C21 C31 118.27(19) . .
C30 C21 C31 126.41(19) . .
C21 C22 O8 126.89(19) . .
C21 C22 C23 124.5(2) . .
O8 C22 C23 108.58(18) . .
C24 C23 C22 122.9(2) . .
C24 C23 O7 128.7(2) . .
C22 C23 O7 108.39(18) . .
C23 C24 C25 116.0(2) . .
C23 C24 H24 122.0 . .
C25 C24 H24 122.0 . .
C26 C25 C30 118.8(2) . .
C26 C25 C24 120.2(2) . .
C30 C25 C24 120.97(19) . .
C27 C26 C25 121.1(2) . .
C27 C26 H26 119.4 . .
C25 C26 H26 119.4 . .
C26 C27 C28 120.0(2) . .
C26 C27 H27 120.0 . .
C28 C27 H27 120.0 . .
C29 C28 C27 120.8(2) . .
C29 C28 H28 119.6 . .
C27 C28 H28 119.6 . .
C28 C29 C30 120.8(2) . .
C28 C29 H29 119.6 . .
C30 C29 H29 119.6 . .
C29 C30 C25 118.46(19) . .
C29 C30 C21 121.1(2) . .
C25 C30 C21 120.39(19) . .
C32 C31 C40 115.57(19) . .
C32 C31 C21 118.10(19) . .
C40 C31 C21 125.99(19) . .
C31 C32 O4 127.83(19) . .
C31 C32 C33 123.9(2) . .
O4 C32 C33 108.17(18) . .
C34 C33 O3 129.1(2) . .
C34 C33 C32 122.6(2) . .
O3 C33 C32 108.28(19) . .
C33 C34 C35 116.7(2) . .
C33 C34 H34 121.7 . .
C35 C34 H34 121.7 . .
C36 C35 C34 120.4(2) . .
C36 C35 C40 118.8(2) . .
C34 C35 C40 120.7(2) . .
C37 C36 C35 121.2(2) . .
C37 C36 H36 119.4 . .
C35 C36 H36 119.4 . .
C36 C37 C38 120.3(2) . .
C36 C37 H37 119.9 . .
C38 C37 H37 119.9 . .
C39 C38 C37 120.5(2) . .
C39 C38 H38 119.7 . .
C37 C38 H38 119.7 . .
C38 C39 C40 120.9(2) . .
C38 C39 H39 119.6 . .
C40 C39 H39 119.6 . .
C39 C40 C35 118.3(2) . .
C39 C40 C31 121.4(2) . .
C35 C40 C31 120.3(2) . .
O2 C41 O3 109.23(16) . .
O2 C41 O4 111.96(17) . .
O3 C41 O4 108.11(17) . .
O2 C41 O1 108.36(16) . .
O3 C41 O1 110.77(17) . .
O4 C41 O1 108.42(15) . .
O6 C42 O7 109.60(17) . .
O6 C42 O5 108.25(16) . .
O7 C42 O5 111.27(18) . .
O6 C42 O8 110.57(18) . .
O7 C42 O8 108.41(16) . .
O5 C42 O8 108.75(16) . .
C44 C43 H43A 109.5 . .
C44 C43 H43B 109.5 . .
H43A C43 H43B 109.5 . .
C44 C43 H43C 109.5 . .
H43A C43 H43C 109.5 . .
H43B C43 H43C 109.5 . .
C45 C44 C43 115.2(5) . .
C45 C44 H44A 108.5 . .
C43 C44 H44A 108.5 . .
C45 C44 H44B 108.5 . .
C43 C44 H44B 108.5 . .
H44A C44 H44B 107.5 . .
C44 C45 C45 112.2(4) . 2_655
C44 C45 H45A 109.2 . .
C45 C45 H45A 109.2 2_655 .
C44 C45 H45B 109.2 . .
C45 C45 H45B 109.2 2_655 .
H45A C45 H45B 107.9 . .
C2 O1 C41 105.53(16) . .
C41 O2 C3 106.49(16) . .
C33 O3 C41 106.47(16) . .
C32 O4 C41 106.19(16) . .
C12 O5 C42 105.91(16) . .
C13 O6 C42 106.52(16) . .
C23 O7 C42 106.22(16) . .
C22 O8 C42 106.25(16) . .

loop_
_geom_bond_atom_site_label_1
_geom_bond_atom_site_label_2
_geom_bond_distance
_geom_bond_site_symmetry_2
C1 C2 1.362(3) .
C1 C10 1.439(3) .
C1 C11 1.492(3) .
C2 O1 1.387(3) .
C2 C3 1.396(3) .
C3 C4 1.350(3) .
C3 O2 1.390(3) .
C4 C5 1.426(3) .
C4 H4 0.9500 .
C5 C6 1.415(3) .
C5 C10 1.436(3) .
C6 C7 1.367(3) .
C6 H6 0.9500 .
C7 C8 1.412(3) .
C7 H7 0.9500 .
C8 C9 1.369(3) .
C8 H8 0.9500 .
C9 C10 1.414(3) .
C9 H9 0.9500 .
C11 C12 1.360(3) .
C11 C20 1.439(3) .
C12 O5 1.380(2) .
C12 C13 1.401(3) .
C13 C14 1.350(3) .
C13 O6 1.382(3) .
C14 C15 1.427(3) .
C14 H14 0.9500 .
C15 C16 1.411(3) .
C15 C20 1.441(3) .
C16 C17 1.371(3) .
C16 H16 0.9500 .
C17 C18 1.406(4) .
C17 H17 0.9500 .
C18 C19 1.367(3) .
C18 H18 0.9500 .
C19 C20 1.416(3) .
C19 H19 0.9500 .
C21 C22 1.356(3) .
C21 C30 1.442(3) .
C21 C31 1.492(3) .
C22 O8 1.380(2) .
C22 C23 1.394(3) .
C23 C24 1.352(3) .
C23 O7 1.397(3) .
C24 C25 1.434(3) .
C24 H24 0.9500 .
C25 C26 1.417(3) .
C25 C30 1.430(3) .
C26 C27 1.368(3) .
C26 H26 0.9500 .
C27 C28 1.402(4) .
C27 H27 0.9500 .
C28 C29 1.372(3) .
C28 H28 0.9500 .
C29 C30 1.417(3) .
C29 H29 0.9500 .
C31 C32 1.360(3) .
C31 C40 1.438(3) .
C32 O4 1.385(3) .
C32 C33 1.399(3) .
C33 C34 1.350(3) .
C33 O3 1.388(3) .
C34 C35 1.428(3) .
C34 H34 0.9500 .
C35 C36 1.418(3) .
C35 C40 1.434(3) .
C36 C37 1.362(3) .
C36 H36 0.9500 .
C37 C38 1.404(4) .
C37 H37 0.9500 .
C38 C39 1.376(3) .
C38 H38 0.9500 .
C39 C40 1.416(3) .
C39 H39 0.9500 .
C41 O2 1.389(3) .
C41 O3 1.401(3) .
C41 O4 1.402(3) .
C41 O1 1.416(2) .
C42 O6 1.397(3) .
C42 O7 1.400(3) .
C42 O5 1.403(2) .
C42 O8 1.408(3) .
C43 C44 1.513(6) .
C43 H43A 0.9800 .
C43 H43B 0.9800 .
C43 H43C 0.9800 .
C44 C45 1.462(8) .
C44 H44A 0.9900 .
C44 H44B 0.9900 .
C45 C45 1.585(13) 2_655
C45 H45A 0.9900 .
C45 H45B 0.9900 .
